data_7052317
loop_
_publ_author_name
'Lionel Salmon'
'Pierre Thu\'ery'
'Eric Rivi\`ere'
'Shinpei Miyamoto'
'Takehiko Yamato'
'Michel Ephritikhine'

_publ_section_title
;
 Synthesis, structure and magnetic behaviour of dinuclear
 uranium(<small>IV</small>) complexes with a
 &#x2018;calixsalophen&#x2019; type macrocycle
;
_journal_issue 8
_journal_name_full 'New Journal of Chemistry'
_journal_page_first 1220
_journal_paper_doi 10.1039/b606035h
_journal_volume 30
_journal_year 2006
_chemical_formula_sum 'C81 H81 Cl4 N9 O4 U2'
_chemical_formula_weight 1862.41
_space_group_IT_number 14
_symmetry_cell_setting monoclinic
_symmetry_space_group_name_Hall '-P 2yn'
_symmetry_space_group_name_H-M 'P 1 21/n 1'
_atom_sites_solution_hydrogens geom
_atom_sites_solution_primary heavy
_atom_sites_solution_secondary difmap
_audit_creation_method SHELXL-97
_cell_angle_alpha 90.00
_cell_angle_beta 91.604(3)
_cell_angle_gamma 90.00
_cell_formula_units_Z 2
_cell_length_a 14.2822(9)
_cell_length_b 12.0928(3)
_cell_length_c 21.8206(12)
_cell_measurement_reflns_used 115077
_cell_measurement_temperature 100(2)
_cell_measurement_theta_max 25.68
_cell_measurement_theta_min 3.11
_cell_volume 3767.2(3)
_computing_cell_refinement 'HKL2000 (Otwinowski & Minor, 1997)'
_computing_data_collection 'COLLECT (Hooft, 1998)'
_computing_data_reduction 'HKL2000 (Otwinowski & Minor, 1997)'
_computing_molecular_graphics 'SHELXTL (Sheldrick, 1999)'
_computing_publication_material 'SHELXTL (Sheldrick, 1999); PLATON (Spek, 2003)'
_computing_structure_refinement 'SHELXL-97 (Sheldrick, 1997)'
_computing_structure_solution 'SHELXS-97 (Sheldrick, 1997)'
_diffrn_ambient_temperature 100(2)
_diffrn_measured_fraction_theta_full 0.998
_diffrn_measured_fraction_theta_max 0.998
_diffrn_measurement_device_type 'Nonius Kappa-CCD area-detector diffractometer'
_diffrn_measurement_method 'two \f and four \w scans with 2\% steps'
_diffrn_radiation_monochromator graphite
_diffrn_radiation_source 'fine-focus sealed tube'
_diffrn_radiation_type MoK\a
_diffrn_radiation_wavelength 0.71073
_diffrn_reflns_av_R_equivalents 0.0304
_diffrn_reflns_av_sigmaI/netI 0.0407
_diffrn_reflns_limit_h_max 17
_diffrn_reflns_limit_h_min -17
_diffrn_reflns_limit_k_max 14
_diffrn_reflns_limit_k_min -14
_diffrn_reflns_limit_l_max 26
_diffrn_reflns_limit_l_min -26
_diffrn_reflns_number 115077
_diffrn_reflns_theta_full 25.68
_diffrn_reflns_theta_max 25.68
_diffrn_reflns_theta_min 3.11
_diffrn_standards_decay_% 0
_diffrn_standards_interval_time 0
_diffrn_standards_number 0
_exptl_absorpt_coefficient_mu 4.491
_exptl_absorpt_correction_T_max 0.698
_exptl_absorpt_correction_T_min 0.420
_exptl_absorpt_correction_type multi-scan
_exptl_absorpt_process_details 'SCALEPACK (Otwinowski & Minor, 1997)'
_exptl_crystal_colour 'translucent light orange'
_exptl_crystal_density_diffrn 1.642
_exptl_crystal_description irregular
_exptl_crystal_F_000 1828
_exptl_crystal_size_max 0.16
_exptl_crystal_size_mid 0.14
_exptl_crystal_size_min 0.08
_refine_diff_density_max 2.374
_refine_diff_density_min -1.561
_refine_diff_density_rms 0.227
_refine_ls_extinction_method none
_refine_ls_goodness_of_fit_ref 1.102
_refine_ls_hydrogen_treatment constr
_refine_ls_matrix_type full
_refine_ls_number_parameters 488
_refine_ls_number_reflns 7153
_refine_ls_number_restraints 36
_refine_ls_restrained_S_all 1.102
_refine_ls_R_factor_all 0.0550
_refine_ls_R_factor_gt 0.0409
_refine_ls_shift/su_max 0.001
_refine_ls_shift/su_mean 0.000
_refine_ls_structure_factor_coef Fsqd
_refine_ls_weighting_details 'calc w=1/[\s^2^(Fo^2^)+(0.0470P)^2^+25.7376P] where P=(Fo^2^+2Fc^2^)/3'
_refine_ls_weighting_scheme calc
_refine_ls_wR_factor_gt 0.1104
_refine_ls_wR_factor_ref 0.1160
_reflns_number_gt 5783
_reflns_number_total 7153
_reflns_threshold_expression >2sigma(I)
_cod_data_source_file b606035h.txt
_cod_data_source_block 2.3py
_cod_original_sg_symbol_H-M 'P 21/n'
_cod_database_code 7052317

loop_
_symmetry_equiv_pos_as_xyz
'x, y, z'
'-x+1/2, y+1/2, -z+1/2'
'-x, -y, -z'
'x-1/2, -y-1/2, z-1/2'

loop_
_atom_site_label
_atom_site_type_symbol
_atom_site_fract_x
_atom_site_fract_y
_atom_site_fract_z
_atom_site_U_iso_or_equiv
_atom_site_adp_type
_atom_site_occupancy
_atom_site_symmetry_multiplicity
_atom_site_calc_flag
_atom_site_refinement_flags
_atom_site_disorder_assembly
_atom_site_disorder_group
U U 0.949314(18) 0.84467(2) 0.956519(11) 0.02485(10) Uani 1 1 d . . .
Cl1 Cl 1.11229(12) 0.96159(15) 0.97145(8) 0.0299(4) Uani 1 1 d . . .
Cl2 Cl 0.84254(13) 0.66075(16) 0.94723(9) 0.0364(4) Uani 1 1 d . . .
O1 O 0.9437(3) 0.9668(4) 0.8829(2) 0.0237(10) Uani 1 1 d . . .
O2 O 0.9938(3) 0.8039(4) 1.0499(2) 0.0231(10) Uani 1 1 d . . .
N1 N 1.0201(4) 0.7720(4) 0.8556(3) 0.0243(12) Uani 1 1 d . . .
N2 N 1.0600(4) 0.6713(5) 0.9599(3) 0.0255(12) Uani 1 1 d . . .
N3 N 0.7628(4) 0.9074(5) 0.9380(3) 0.0351(15) Uani 1 1 d . . .
N4 N 0.9180(5) 0.3367(6) 0.3482(3) 0.0447(17) Uani 1 1 d . . .
C1 C 0.9858(5) 1.1236(5) 0.8226(3) 0.0229(14) Uani 1 1 d . . .
C2 C 0.9935(5) 1.0103(6) 0.8381(3) 0.0234(14) Uani 1 1 d . . .
C3 C 1.0515(5) 0.9445(5) 0.8019(3) 0.0235(14) Uani 1 1 d . . .
C4 C 1.0999(5) 0.9904(6) 0.7527(3) 0.0261(15) Uani 1 1 d . . .
H4 H 1.1380 0.9448 0.7298 0.031 Uiso 1 1 calc R . .
C5 C 1.0929(5) 1.0994(6) 0.7376(3) 0.0251(14) Uani 1 1 d . . .
C6 C 1.0339(5) 1.1643(6) 0.7735(3) 0.0259(14) Uani 1 1 d . . .
H6 H 1.0268 1.2387 0.7636 0.031 Uiso 1 1 calc R . .
C7 C 1.1445(5) 1.1555(6) 0.6843(3) 0.0314(16) Uani 1 1 d . . .
C8 C 1.0710(6) 1.2103(7) 0.6408(4) 0.0396(19) Uani 1 1 d . . .
H8A H 1.0360 1.2639 0.6631 0.059 Uiso 1 1 calc R . .
H8B H 1.0293 1.1548 0.6244 0.059 Uiso 1 1 calc R . .
H8C H 1.1022 1.2462 0.6078 0.059 Uiso 1 1 calc R . .
C9 C 1.2010(6) 1.0722(7) 0.6481(4) 0.042(2) Uani 1 1 d . . .
H9A H 1.2324 1.1096 0.6158 0.062 Uiso 1 1 calc R . .
H9B H 1.1596 1.0172 0.6308 0.062 Uiso 1 1 calc R . .
H9C H 1.2464 1.0372 0.6750 0.062 Uiso 1 1 calc R . .
C10 C 1.2111(6) 1.2435(7) 0.7104(4) 0.0400(19) Uani 1 1 d . . .
H10A H 1.2443 1.2771 0.6776 0.060 Uiso 1 1 calc R . .
H10B H 1.2550 1.2099 0.7388 0.060 Uiso 1 1 calc R . .
H10C H 1.1758 1.2990 0.7311 0.060 Uiso 1 1 calc R . .
C11 C 1.0547(5) 0.8269(6) 0.8112(3) 0.0246(14) Uani 1 1 d . . .
H11 H 1.0853 0.7859 0.7818 0.030 Uiso 1 1 calc R . .
C12 C 1.0304(5) 0.6541(6) 0.8524(3) 0.0252(14) Uani 1 1 d . . .
C13 C 1.0524(5) 0.6000(6) 0.9069(3) 0.0264(15) Uani 1 1 d . . .
C14 C 1.0672(5) 0.4863(6) 0.9081(3) 0.0288(16) Uani 1 1 d . . .
H14 H 1.0830 0.4505 0.9447 0.035 Uiso 1 1 calc R . .
C15 C 1.0578(5) 0.4274(6) 0.8536(3) 0.0282(16) Uani 1 1 d . . .
H15 H 1.0686 0.3515 0.8537 0.034 Uiso 1 1 calc R . .
C16 C 1.0325(5) 0.4801(6) 0.7989(4) 0.0331(17) Uani 1 1 d . . .
H16 H 1.0249 0.4392 0.7630 0.040 Uiso 1 1 calc R . .
C17 C 1.0186(5) 0.5943(6) 0.7980(3) 0.0306(16) Uani 1 1 d . . .
H17 H 1.0016 0.6301 0.7617 0.037 Uiso 1 1 calc R . .
C18 C 1.1197(5) 0.6391(6) 1.0026(3) 0.0274(15) Uani 1 1 d . . .
H18 H 1.1589 0.5803 0.9935 0.033 Uiso 1 1 calc R . .
C19 C 1.1300(5) 0.6875(6) 1.0629(3) 0.0259(15) Uani 1 1 d . . .
C20 C 1.0677(5) 0.7675(6) 1.0852(3) 0.0260(15) Uani 1 1 d . . .
C21 C 1.0802(5) 0.8002(6) 1.1466(3) 0.0257(15) Uani 1 1 d . . .
C22 C 1.1509(5) 0.7535(6) 1.1830(3) 0.0263(15) Uani 1 1 d . . .
H22 H 1.1577 0.7770 1.2234 0.032 Uiso 1 1 calc R . .
C23 C 1.2123(5) 0.6729(6) 1.1619(3) 0.0298(16) Uani 1 1 d . A .
C24 C 1.1994(5) 0.6412(6) 1.1008(3) 0.0294(16) Uani 1 1 d . . .
H24 H 1.2384 0.5875 1.0849 0.035 Uiso 1 1 calc R . .
C25 C 1.2849(6) 0.6155(7) 1.2054(4) 0.0374(18) Uani 1 1 d . . .
C26A C 1.2531(13) 0.5067(14) 1.2151(9) 0.060(5) Uani 0.618(18) 1 d PU A 1
H26A H 1.2298 0.4762 1.1770 0.090 Uiso 0.618(18) 1 calc PR A 1
H26B H 1.2039 0.5075 1.2442 0.090 Uiso 0.618(18) 1 calc PR A 1
H26C H 1.3041 0.4621 1.2307 0.090 Uiso 0.618(18) 1 calc PR A 1
C27A C 1.3823(11) 0.6239(16) 1.1741(7) 0.058(5) Uani 0.618(18) 1 d PU A 1
H27A H 1.4253 0.5726 1.1931 0.087 Uiso 0.618(18) 1 calc PR A 1
H27B H 1.4063 0.6977 1.1786 0.087 Uiso 0.618(18) 1 calc PR A 1
H27C H 1.3748 0.6066 1.1313 0.087 Uiso 0.618(18) 1 calc PR A 1
C28A C 1.2939(13) 0.6757(13) 1.2669(7) 0.047(4) Uani 0.618(18) 1 d PU A 1
H28A H 1.2389 0.6623 1.2901 0.071 Uiso 0.618(18) 1 calc PR A 1
H28B H 1.3003 0.7537 1.2598 0.071 Uiso 0.618(18) 1 calc PR A 1
H28C H 1.3480 0.6489 1.2893 0.071 Uiso 0.618(18) 1 calc PR A 1
C26B C 1.3439(17) 0.533(2) 1.1759(11) 0.047(7) Uani 0.382(18) 1 d PU A 2
H26D H 1.3894 0.5055 1.2052 0.071 Uiso 0.382(18) 1 calc PR A 2
H26E H 1.3754 0.5673 1.1424 0.071 Uiso 0.382(18) 1 calc PR A 2
H26F H 1.3056 0.4736 1.1607 0.071 Uiso 0.382(18) 1 calc PR A 2
C27B C 1.339(2) 0.698(2) 1.2415(15) 0.055(7) Uani 0.382(18) 1 d PU A 2
H27D H 1.3089 0.7107 1.2798 0.083 Uiso 0.382(18) 1 calc PR A 2
H27E H 1.3412 0.7664 1.2190 0.083 Uiso 0.382(18) 1 calc PR A 2
H27F H 1.4013 0.6715 1.2493 0.083 Uiso 0.382(18) 1 calc PR A 2
C28B C 1.2263(18) 0.545(3) 1.2528(14) 0.056(7) Uani 0.382(18) 1 d PU A 2
H28D H 1.1809 0.5009 1.2308 0.085 Uiso 0.382(18) 1 calc PR A 2
H28E H 1.1948 0.5944 1.2799 0.085 Uiso 0.382(18) 1 calc PR A 2
H28F H 1.2679 0.4981 1.2761 0.085 Uiso 0.382(18) 1 calc PR A 2
C29 C 0.7424(6) 1.0037(7) 0.9099(4) 0.042(2) Uani 1 1 d . . .
H29 H 0.7914 1.0425 0.8928 0.051 Uiso 1 1 calc R . .
C30 C 0.6557(6) 1.0480(8) 0.9049(5) 0.055(2) Uani 1 1 d . . .
H30 H 0.6456 1.1148 0.8846 0.066 Uiso 1 1 calc R . .
C31 C 0.5822(7) 0.9914(9) 0.9307(5) 0.061(3) Uani 1 1 d . . .
H31 H 0.5216 1.0195 0.9285 0.073 Uiso 1 1 calc R . .
C32 C 0.6013(7) 0.8923(9) 0.9599(5) 0.059(3) Uani 1 1 d . . .
H32 H 0.5538 0.8525 0.9781 0.071 Uiso 1 1 calc R . .
C33 C 0.6920(6) 0.8531(8) 0.9617(4) 0.045(2) Uani 1 1 d . . .
H33 H 0.7040 0.7853 0.9804 0.054 Uiso 1 1 calc R . .
C34 C 0.8781(6) 0.2443(7) 0.3660(4) 0.041(2) Uani 1 1 d . . .
H34 H 0.9146 0.1806 0.3665 0.049 Uiso 1 1 calc R . .
C35 C 0.7865(6) 0.2347(7) 0.3839(4) 0.043(2) Uani 1 1 d . . .
H35 H 0.7621 0.1668 0.3956 0.051 Uiso 1 1 calc R . .
C36 C 0.7321(6) 0.3296(7) 0.3840(4) 0.0410(19) Uani 1 1 d . . .
H36 H 0.6702 0.3274 0.3961 0.049 Uiso 1 1 calc R . .
C37 C 0.7722(6) 0.4273(8) 0.3658(4) 0.044(2) Uani 1 1 d . . .
H37 H 0.7380 0.4927 0.3655 0.053 Uiso 1 1 calc R . .
C38 C 0.8634(7) 0.4266(8) 0.3481(4) 0.050(2) Uani 1 1 d . . .
H38 H 0.8891 0.4930 0.3351 0.060 Uiso 1 1 calc R . .
C39 C 0.9340(10) -0.0774(14) 0.5123(5) 0.084(4) Uani 1 1 d . . .
C40 C 0.9101(10) 0.0320(14) 0.5081(5) 0.084(4) Uani 1 1 d . . .
C41 C 0.9740(10) 0.1131(12) 0.4950(5) 0.073(3) Uani 1 1 d . . .

loop_
_atom_site_aniso_label
_atom_site_aniso_U_11
_atom_site_aniso_U_22
_atom_site_aniso_U_33
_atom_site_aniso_U_23
_atom_site_aniso_U_13
_atom_site_aniso_U_12
U 0.02736(15) 0.02032(14) 0.02675(15) 0.00071(11) -0.00111(9) 0.00079(11)
Cl1 0.0272(9) 0.0276(9) 0.0349(9) 0.0001(7) -0.0013(7) -0.0022(7)
Cl2 0.0302(9) 0.0290(9) 0.0499(11) 0.0011(8) -0.0025(8) -0.0040(8)
O1 0.024(2) 0.020(2) 0.027(2) 0.0007(19) 0.0023(19) 0.001(2)
O2 0.024(2) 0.016(2) 0.030(3) 0.0013(18) -0.0013(19) 0.0002(18)
N1 0.027(3) 0.014(3) 0.032(3) 0.002(2) 0.002(2) 0.000(2)
N2 0.031(3) 0.020(3) 0.025(3) 0.000(2) 0.002(2) 0.001(2)
N3 0.031(4) 0.033(4) 0.041(4) -0.003(3) 0.000(3) 0.001(3)
N4 0.040(4) 0.045(4) 0.049(4) 0.002(3) 0.003(3) 0.001(3)
C1 0.025(4) 0.017(3) 0.026(3) -0.001(3) -0.006(3) 0.001(3)
C2 0.025(3) 0.022(3) 0.023(3) 0.000(3) -0.004(3) 0.000(3)
C3 0.025(3) 0.020(3) 0.026(3) 0.001(3) -0.004(3) 0.000(3)
C4 0.021(3) 0.027(4) 0.031(4) -0.004(3) 0.001(3) -0.001(3)
C5 0.025(4) 0.026(4) 0.024(3) -0.001(3) -0.001(3) -0.003(3)
C6 0.026(3) 0.019(3) 0.032(4) 0.001(3) -0.002(3) -0.002(3)
C7 0.036(4) 0.027(4) 0.032(4) 0.003(3) 0.006(3) 0.000(3)
C8 0.043(5) 0.040(5) 0.036(4) 0.005(4) 0.004(4) 0.004(4)
C9 0.046(5) 0.038(5) 0.042(5) 0.007(4) 0.019(4) 0.004(4)
C10 0.039(5) 0.037(5) 0.044(5) 0.005(4) 0.006(4) -0.007(4)
C11 0.020(3) 0.023(4) 0.030(4) -0.001(3) -0.001(3) 0.005(3)
C12 0.025(3) 0.019(3) 0.032(4) -0.004(3) 0.002(3) 0.000(3)
C13 0.026(4) 0.025(4) 0.029(4) -0.005(3) 0.003(3) -0.004(3)
C14 0.026(4) 0.028(4) 0.033(4) 0.004(3) 0.002(3) -0.002(3)
C15 0.034(4) 0.013(3) 0.038(4) -0.001(3) 0.007(3) -0.002(3)
C16 0.038(4) 0.025(4) 0.037(4) -0.007(3) 0.000(3) -0.004(3)
C17 0.040(4) 0.025(4) 0.027(4) 0.003(3) -0.003(3) -0.004(3)
C18 0.023(3) 0.026(4) 0.033(4) -0.002(3) 0.003(3) 0.003(3)
C19 0.028(4) 0.022(3) 0.028(4) 0.003(3) -0.002(3) 0.002(3)
C20 0.023(4) 0.024(3) 0.030(4) 0.002(3) -0.003(3) -0.006(3)
C21 0.024(4) 0.024(3) 0.030(4) -0.001(3) 0.002(3) -0.001(3)
C22 0.029(4) 0.021(4) 0.029(4) 0.001(3) 0.002(3) 0.001(3)
C23 0.027(4) 0.030(4) 0.033(4) 0.001(3) -0.002(3) 0.002(3)
C24 0.027(4) 0.025(4) 0.037(4) -0.002(3) 0.005(3) 0.004(3)
C25 0.037(4) 0.037(4) 0.037(4) -0.002(3) -0.012(3) 0.014(3)
C26A 0.063(8) 0.054(8) 0.062(8) 0.006(6) -0.024(7) -0.001(6)
C27A 0.049(7) 0.076(9) 0.049(7) 0.007(6) -0.002(6) 0.011(7)
C28A 0.052(7) 0.044(7) 0.044(7) -0.002(6) -0.022(6) 0.028(6)
C26B 0.048(10) 0.048(10) 0.045(9) -0.001(8) -0.011(7) 0.013(8)
C27B 0.055(11) 0.048(10) 0.062(11) 0.000(8) -0.019(8) 0.011(8)
C28B 0.049(10) 0.064(11) 0.056(10) 0.015(8) 0.000(8) 0.007(8)
C29 0.035(4) 0.035(5) 0.056(5) 0.003(4) 0.001(4) 0.007(3)
C30 0.039(5) 0.045(5) 0.080(7) 0.011(5) -0.005(5) 0.006(4)
C31 0.036(5) 0.064(7) 0.083(8) 0.002(6) 0.001(5) 0.012(5)
C32 0.032(5) 0.061(6) 0.085(8) 0.007(6) 0.004(5) 0.004(4)
C33 0.037(4) 0.050(5) 0.048(5) 0.004(4) 0.006(4) 0.000(4)
C34 0.038(5) 0.042(5) 0.043(5) -0.004(4) 0.000(4) 0.007(4)
C35 0.047(5) 0.035(4) 0.047(5) -0.007(4) 0.006(4) -0.004(4)
C36 0.035(4) 0.049(5) 0.039(4) -0.007(4) 0.001(3) 0.004(4)
C37 0.047(5) 0.049(5) 0.036(4) 0.001(4) -0.002(4) 0.017(4)
C38 0.056(6) 0.048(5) 0.048(5) 0.009(4) 0.013(4) 0.003(4)
C39 0.087(9) 0.125(12) 0.041(6) -0.008(7) 0.003(6) 0.026(9)
C40 0.086(9) 0.118(12) 0.048(6) -0.014(7) -0.011(6) 0.030(9)
C41 0.078(9) 0.100(10) 0.041(6) -0.001(6) -0.009(5) 0.023(8)

loop_
_atom_type_symbol
_atom_type_description
_atom_type_scat_dispersion_real
_atom_type_scat_dispersion_imag
_atom_type_scat_source
C C 0.0033 0.0016 'International Tables Vol C Tables 4.2.6.8 and 6.1.1.4'
H H 0.0000 0.0000 'International Tables Vol C Tables 4.2.6.8 and 6.1.1.4'
N N 0.0061 0.0033 'International Tables Vol C Tables 4.2.6.8 and 6.1.1.4'
O O 0.0106 0.0060 'International Tables Vol C Tables 4.2.6.8 and 6.1.1.4'
Cl Cl 0.1484 0.1585 'International Tables Vol C Tables 4.2.6.8 and 6.1.1.4'
U U -9.6767 9.6646 'International Tables Vol C Tables 4.2.6.8 and 6.1.1.4'

loop_
_geom_angle_atom_site_label_1
_geom_angle_atom_site_label_2
_geom_angle_atom_site_label_3
_geom_angle
_geom_angle_site_symmetry_1
_geom_angle_site_symmetry_3
_geom_angle_publ_flag
O2 U O1 147.91(17) . . ?
O2 U N1 127.33(17) . . ?
O1 U N1 67.19(17) . . ?
O2 U N2 68.44(17) . . ?
O1 U N2 124.80(17) . . ?
N1 U N2 60.41(17) . . ?
O2 U Cl2 91.90(13) . . ?
O1 U Cl2 119.55(13) . . ?
N1 U Cl2 83.72(13) . . ?
N2 U Cl2 71.50(13) . . ?
O2 U Cl1 77.30(13) . . ?
O1 U Cl1 75.59(13) . . ?
N1 U Cl1 85.73(13) . . ?
N2 U Cl1 84.25(13) . . ?
Cl2 U Cl1 155.70(6) . . ?
O2 U N3 116.78(18) . . ?
O1 U N3 72.19(18) . . ?
N1 U N3 111.21(18) . . ?
N2 U N3 142.50(19) . . ?
Cl2 U N3 71.23(14) . . ?
Cl1 U N3 133.07(14) . . ?
O2 U Cl1 76.47(12) . 3_777 ?
O1 U Cl1 81.39(12) . 3_777 ?
N1 U Cl1 147.42(13) . 3_777 ?
N2 U Cl1 143.38(13) . 3_777 ?
Cl2 U Cl1 120.97(5) . 3_777 ?
Cl1 U Cl1 78.04(5) . 3_777 ?
N3 U Cl1 64.26(14) . 3_777 ?
U Cl1 U 101.96(5) . 3_777 ?
C2 O1 U 142.9(4) . . ?
C2 O1 N1 87.4(4) . . ?
U O1 N1 63.91(17) . . ?
C20 O2 U 143.6(4) . . ?
C11 N1 C12 115.8(6) . . ?
C11 N1 U 129.1(5) . . ?
C12 N1 U 114.8(4) . . ?
C18 N2 C13 115.3(6) . . ?
C18 N2 U 129.7(5) . . ?
C13 N2 U 115.0(4) . . ?
C33 N3 C29 116.8(7) . . ?
C33 N3 U 123.1(6) . . ?
C29 N3 U 119.7(5) . . ?
C34 N4 C38 115.7(8) . . ?
C6 C1 C2 119.6(6) . . ?
C6 C1 C21 117.7(6) . 3_777 ?
C2 C1 C21 122.4(6) . 3_777 ?
O1 C2 C3 121.5(6) . . ?
O1 C2 C1 121.2(6) . . ?
C3 C2 C1 117.2(6) . . ?
C4 C3 C2 121.0(6) . . ?
C4 C3 C11 119.0(6) . . ?
C2 C3 C11 119.8(6) . . ?
C5 C4 C3 122.2(7) . . ?
C5 C4 H4 118.9 . . ?
C3 C4 H4 118.9 . . ?
C4 C5 C6 116.5(6) . . ?
C4 C5 C7 124.9(6) . . ?
C6 C5 C7 118.6(6) . . ?
C1 C6 C5 123.5(6) . . ?
C1 C6 H6 118.2 . . ?
C5 C6 H6 118.2 . . ?
C9 C7 C10 108.7(7) . . ?
C9 C7 C8 109.0(6) . . ?
C10 C7 C8 109.6(6) . . ?
C9 C7 C5 111.7(6) . . ?
C10 C7 C5 109.3(6) . . ?
C8 C7 C5 108.6(6) . . ?
C7 C8 H8A 109.5 . . ?
C7 C8 H8B 109.5 . . ?
H8A C8 H8B 109.5 . . ?
C7 C8 H8C 109.5 . . ?
H8A C8 H8C 109.5 . . ?
H8B C8 H8C 109.5 . . ?
C7 C9 H9A 109.5 . . ?
C7 C9 H9B 109.5 . . ?
H9A C9 H9B 109.5 . . ?
C7 C9 H9C 109.5 . . ?
H9A C9 H9C 109.5 . . ?
H9B C9 H9C 109.5 . . ?
C7 C10 H10A 109.5 . . ?
C7 C10 H10B 109.5 . . ?
H10A C10 H10B 109.5 . . ?
C7 C10 H10C 109.5 . . ?
H10A C10 H10C 109.5 . . ?
H10B C10 H10C 109.5 . . ?
N1 C11 C3 127.4(6) . . ?
N1 C11 H11 116.3 . . ?
C3 C11 H11 116.3 . . ?
C13 C12 C17 120.3(7) . . ?
C13 C12 N1 116.6(6) . . ?
C17 C12 N1 123.1(6) . . ?
C12 C13 C14 120.9(7) . . ?
C12 C13 N2 114.6(6) . . ?
C14 C13 N2 124.5(7) . . ?
C15 C14 C13 118.6(7) . . ?
C15 C14 H14 120.7 . . ?
C13 C14 H14 120.7 . . ?
C14 C15 C16 121.0(7) . . ?
C14 C15 H15 119.5 . . ?
C16 C15 H15 119.5 . . ?
C15 C16 C17 119.9(7) . . ?
C15 C16 H16 120.1 . . ?
C17 C16 H16 120.1 . . ?
C12 C17 C16 119.2(7) . . ?
C12 C17 H17 120.4 . . ?
C16 C17 H17 120.4 . . ?
N2 C18 C19 125.3(6) . . ?
N2 C18 H18 117.4 . . ?
C19 C18 H18 117.4 . . ?
C24 C19 C20 121.1(6) . . ?
C24 C19 C18 115.6(6) . . ?
C20 C19 C18 122.9(6) . . ?
O2 C20 C21 121.7(6) . . ?
O2 C20 C19 120.8(6) . . ?
C21 C20 C19 117.3(6) . . ?
C22 C21 C20 120.2(6) . . ?
C22 C21 C1 116.9(6) . 3_777 ?
C20 C21 C1 122.6(6) . 3_777 ?
C21 C22 C23 123.3(7) . . ?
C21 C22 H22 118.3 . . ?
C23 C22 H22 118.3 . . ?
C24 C23 C22 116.0(6) . . ?
C24 C23 C25 122.0(7) . . ?
C22 C23 C25 121.8(7) . . ?
C19 C24 C23 122.1(7) . . ?
C19 C24 H24 118.9 . . ?
C23 C24 H24 118.9 . . ?
C26B C25 C27B 113.3(17) . . ?
C26A C25 C28A 109.4(12) . . ?
C26A C25 C23 107.3(9) . . ?
C26B C25 C23 114.8(10) . . ?
C27B C25 C23 110.7(12) . . ?
C28A C25 C23 111.2(7) . . ?
C26A C25 C27A 114.7(12) . . ?
C28A C25 C27A 107.3(11) . . ?
C23 C25 C27A 106.9(8) . . ?
C26B C25 C28B 104.0(16) . . ?
C27B C25 C28B 106.9(18) . . ?
C23 C25 C28B 106.4(11) . . ?
N3 C29 C30 124.6(9) . . ?
N3 C29 H29 117.7 . . ?
C30 C29 H29 117.7 . . ?
C29 C30 C31 118.3(9) . . ?
C29 C30 H30 120.9 . . ?
C31 C30 H30 120.9 . . ?
C32 C31 C30 118.3(9) . . ?
C32 C31 H31 120.8 . . ?
C30 C31 H31 120.8 . . ?
C33 C32 C31 118.9(10) . . ?
C33 C32 H32 120.5 . . ?
C31 C32 H32 120.5 . . ?
N3 C33 C32 123.1(9) . . ?
N3 C33 H33 118.4 . . ?
C32 C33 H33 118.4 . . ?
N4 C34 C35 125.2(8) . . ?
N4 C34 H34 117.4 . . ?
C35 C34 H34 117.4 . . ?
C34 C35 C36 117.8(8) . . ?
C34 C35 H35 121.1 . . ?
C36 C35 H35 121.1 . . ?
C37 C36 C35 118.1(8) . . ?
C37 C36 H36 120.9 . . ?
C35 C36 H36 120.9 . . ?
C38 C37 C36 118.9(8) . . ?
C38 C37 H37 120.5 . . ?
C36 C37 H37 120.5 . . ?
N4 C38 C37 124.3(9) . . ?
N4 C38 H38 117.8 . . ?
C37 C38 H38 117.8 . . ?
C40 C39 C41 121.7(15) . 3_756 ?
C39 C40 C41 122.5(13) . . ?
C40 C41 C39 115.8(13) . 3_756 ?

loop_
_geom_bond_atom_site_label_1
_geom_bond_atom_site_label_2
_geom_bond_distance
_geom_bond_site_symmetry_2
_geom_bond_publ_flag
U O2 2.173(5) . ?
U O1 2.183(5) . ?
U N1 2.602(6) . ?
U N2 2.625(6) . ?
U Cl2 2.7011(19) . ?
U Cl1 2.7351(17) . ?
U N3 2.789(6) . ?
U Cl1 2.9683(18) 3_777 ?
U U 4.4335(5) 3_777 ?
Cl1 U 2.9683(18) 3_777 ?
O1 C2 1.333(8) . ?
O1 N1 2.670(7) . ?
O1 O2 3.250(6) 3_777 ?
O1 O2 4.187(6) . ?
O2 C20 1.363(8) . ?
O2 N2 2.725(7) . ?
N1 C11 1.284(9) . ?
N1 C12 1.436(9) . ?
N1 N2 2.630(8) . ?
N2 C18 1.306(9) . ?
N2 C13 1.444(9) . ?
N3 C33 1.322(11) . ?
N3 C29 1.343(10) . ?
N4 C34 1.317(11) . ?
N4 C38 1.338(12) . ?
C1 C6 1.380(10) . ?
C1 C2 1.414(9) . ?
C1 C21 1.492(10) 3_777 ?
C2 C3 1.407(9) . ?
C3 C4 1.406(10) . ?
C3 C11 1.438(9) . ?
C4 C5 1.361(10) . ?
C4 H4 0.9300 . ?
C5 C6 1.406(10) . ?
C5 C7 1.551(10) . ?
C6 H6 0.9300 . ?
C7 C9 1.524(10) . ?
C7 C10 1.527(11) . ?
C7 C8 1.545(11) . ?
C8 H8A 0.9600 . ?
C8 H8B 0.9600 . ?
C8 H8C 0.9600 . ?
C9 H9A 0.9600 . ?
C9 H9B 0.9600 . ?
C9 H9C 0.9600 . ?
C10 H10A 0.9600 . ?
C10 H10B 0.9600 . ?
C10 H10C 0.9600 . ?
C11 H11 0.9300 . ?
C12 C13 1.385(10) . ?
C12 C17 1.395(10) . ?
C13 C14 1.391(10) . ?
C14 C15 1.391(10) . ?
C14 H14 0.9300 . ?
C15 C16 1.391(11) . ?
C15 H15 0.9300 . ?
C16 C17 1.396(10) . ?
C16 H16 0.9300 . ?
C17 H17 0.9300 . ?
C18 C19 1.443(10) . ?
C18 H18 0.9300 . ?
C19 C24 1.391(10) . ?
C19 C20 1.410(10) . ?
C20 C21 1.403(10) . ?
C21 C22 1.387(10) . ?
C21 C1 1.492(10) 3_777 ?
C22 C23 1.398(10) . ?
C22 H22 0.9300 . ?
C23 C24 1.395(10) . ?
C23 C25 1.548(10) . ?
C24 H24 0.9300 . ?
C25 C26A 1.410(19) . ?
C25 C26B 1.46(2) . ?
C25 C27B 1.48(3) . ?
C25 C28A 1.528(16) . ?
C25 C27A 1.571(18) . ?
C25 C28B 1.59(3) . ?
C26A H26A 0.9600 . ?
C26A H26B 0.9600 . ?
C26A H26C 0.9600 . ?
C27A H27A 0.9600 . ?
C27A H27B 0.9600 . ?
C27A H27C 0.9600 . ?
C28A H28A 0.9600 . ?
C28A H28B 0.9600 . ?
C28A H28C 0.9600 . ?
C26B H26D 0.9600 . ?
C26B H26E 0.9600 . ?
C26B H26F 0.9600 . ?
C27B H27D 0.9600 . ?
C27B H27E 0.9600 . ?
C27B H27F 0.9600 . ?
C28B H28D 0.9600 . ?
C28B H28E 0.9600 . ?
C28B H28F 0.9600 . ?
C29 C30 1.351(12) . ?
C29 H29 0.9300 . ?
C30 C31 1.386(14) . ?
C30 H30 0.9300 . ?
C31 C32 1.382(14) . ?
C31 H31 0.9300 . ?
C32 C33 1.378(12) . ?
C32 H32 0.9300 . ?
C33 H33 0.9300 . ?
C34 C35 1.381(12) . ?
C34 H34 0.9300 . ?
C35 C36 1.386(12) . ?
C35 H35 0.9300 . ?
C36 C37 1.377(12) . ?
C36 H36 0.9300 . ?
C37 C38 1.368(13) . ?
C37 H37 0.9300 . ?
C38 H38 0.9300 . ?
C39 C40 1.37(2) . ?
C39 C41 1.397(17) 3_756 ?
C40 C41 1.38(2) . ?
C41 C39 1.397(17) 3_756 ?
